data_7231376
loop_
_publ_author_name
'Sun, Jing'
'Jiang, Wang'
'Yan, Chao-Guo'

_publ_section_title
;
 Convenient construction of
 tetrahydrochromeno[4&#x2032;,3&#x2032;:2,3]indolizino[8,7-b]indoles and
 tetrahydroindolizino[8,7-b]indoles via one-pot domino reaction
;
_journal_issue 50
_journal_name_full 'RSC Advances'
_journal_page_first 28736
_journal_paper_doi 10.1039/C8RA05138K
_journal_volume 8
_journal_year 2018
_chemical_absolute_configuration ad
_chemical_formula_moiety 'C24 H22 N2 O2'
_chemical_formula_sum 'C24 H22 N2 O2'
_chemical_formula_weight 370.43
_space_group_crystal_system orthorhombic
_space_group_IT_number 19
_space_group_name_Hall 'P 2ac 2ab'
_space_group_name_H-M_alt 'P 21 21 21'
_symmetry_space_group_name_Hall 'P 2ac 2ab'
_symmetry_space_group_name_H-M 'P 21 21 21'
_atom_sites_solution_hydrogens geom
_audit_creation_method SHELXL-2014/7
_audit_update_record
;
2018-03-31 deposited with the CCDC.
2018-08-07 downloaded from the CCDC.
;
_cell_angle_alpha 90
_cell_angle_beta 90
_cell_angle_gamma 90
_cell_formula_units_Z 4
_cell_length_a 8.5245(8)
_cell_length_b 9.0785(9)
_cell_length_c 25.005(3)
_cell_measurement_reflns_used 5448
_cell_measurement_temperature 296(2)
_cell_measurement_theta_max 22.02
_cell_measurement_theta_min 2.38
_cell_volume 1935.1(4)
_computing_cell_refinement 'Bruker SAINT'
_computing_data_collection 'Bruker APEX2'
_computing_data_reduction 'Bruker SAINT'
_computing_molecular_graphics 'Bruker SHELXTL'
_computing_publication_material 'Bruker SHELXTL'
_computing_structure_refinement 'SHELXL-2014/7 (Sheldrick, 2014)'
_computing_structure_solution 'SHELXS-97 (Sheldrick 2008)'
_diffrn_ambient_temperature 296(2)
_diffrn_measured_fraction_theta_full 0.998
_diffrn_measured_fraction_theta_max 0.981
_diffrn_measurement_device_type 'CCD area detector'
_diffrn_measurement_method 'phi and omega scans'
_diffrn_radiation_source 'fine-focus sealed tube'
_diffrn_radiation_type MoK\a
_diffrn_radiation_wavelength 0.71073
_diffrn_reflns_av_R_equivalents 0.0604
_diffrn_reflns_av_unetI/netI 0.0655
_diffrn_reflns_Laue_measured_fraction_full 0.998
_diffrn_reflns_Laue_measured_fraction_max 0.981
_diffrn_reflns_limit_h_max 11
_diffrn_reflns_limit_h_min -10
_diffrn_reflns_limit_k_max 11
_diffrn_reflns_limit_k_min -10
_diffrn_reflns_limit_l_max 32
_diffrn_reflns_limit_l_min -27
_diffrn_reflns_number 22351
_diffrn_reflns_point_group_measured_fraction_full 0.997
_diffrn_reflns_point_group_measured_fraction_max 0.976
_diffrn_reflns_theta_full 25.242
_diffrn_reflns_theta_max 27.749
_diffrn_reflns_theta_min 2.387
_exptl_absorpt_coefficient_mu 0.081
_exptl_absorpt_correction_T_max 0.984
_exptl_absorpt_correction_T_min 0.974
_exptl_absorpt_correction_type multi-scan
_exptl_absorpt_process_details sadabs
_exptl_crystal_colour colorless
_exptl_crystal_density_diffrn 1.271
_exptl_crystal_description block
_exptl_crystal_F_000 784
_exptl_crystal_size_max 0.320
_exptl_crystal_size_mid 0.280
_exptl_crystal_size_min 0.200
_refine_diff_density_max 0.125
_refine_diff_density_min -0.177
_refine_diff_density_rms 0.038
_refine_ls_abs_structure_details
; 
 Flack x determined using 779 quotients [(I+)-(I-)]/[(I+)+(I-)] 
 (Parsons, Flack and Wagner, Acta Cryst. B69 (2013) 249-259). 
;
_refine_ls_abs_structure_Flack 0.2(6)
_refine_ls_extinction_method none
_refine_ls_goodness_of_fit_ref 1.005
_refine_ls_hydrogen_treatment constr
_refine_ls_matrix_type full
_refine_ls_number_parameters 256
_refine_ls_number_reflns 4459
_refine_ls_number_restraints 0
_refine_ls_restrained_S_all 1.005
_refine_ls_R_factor_all 0.1346
_refine_ls_R_factor_gt 0.0565
_refine_ls_shift/su_max 0.000
_refine_ls_shift/su_mean 0.000
_refine_ls_structure_factor_coef Fsqd
_refine_ls_weighting_details 'w=1/[\s^2^(Fo^2^)+(0.0610P)^2^+0.1621P] where P=(Fo^2^+2Fc^2^)/3'
_refine_ls_weighting_scheme calc
_refine_ls_wR_factor_gt 0.1107
_refine_ls_wR_factor_ref 0.1328
_reflns_Friedel_coverage 0.736
_reflns_Friedel_fraction_full 0.997
_reflns_Friedel_fraction_max 0.970
_reflns_number_gt 2447
_reflns_number_total 4459
_reflns_threshold_expression 'I > 2\s(I)'
_cod_data_source_file c8ra05138k2.cif
_cod_data_source_block 2e
_cod_original_cell_volume 1935.1(3)
_cod_database_code 7231376
_shelx_shelxl_version_number 2014/7
_shelx_space_group_comment
; 
The symmetry employed for this shelxl refinement is uniquely defined 
by the following loop, which should always be used as a source of 
symmetry information in preference to the above space-group names. 
They are only intended as comments. 
;
_shelx_estimated_absorpt_t_min 0.974
_shelx_estimated_absorpt_t_max 0.984

loop_
_space_group_symop_operation_xyz
'x, y, z'
'-x+1/2, -y, z+1/2'
'-x, y+1/2, -z+1/2'
'x+1/2, -y+1/2, -z'

loop_
_atom_site_label
_atom_site_type_symbol
_atom_site_fract_x
_atom_site_fract_y
_atom_site_fract_z
_atom_site_U_iso_or_equiv
_atom_site_adp_type
_atom_site_occupancy
_atom_site_site_symmetry_order
_atom_site_calc_flag
_atom_site_refinement_flags_posn
_atom_site_refinement_flags_adp
C1 C 0.6343(4) 0.5988(4) 0.00773(13) 0.0592(9) Uani 1 1 d . .
C2 C 0.6786(5) 0.7363(4) -0.01137(15) 0.0763(11) Uani 1 1 d . .
H2 H 0.7430 0.7985 0.0084 0.092 Uiso 1 1 calc R U
C3 C 0.6229(6) 0.7766(5) -0.06094(17) 0.0913(14) Uani 1 1 d . .
H3 H 0.6483 0.8688 -0.0746 0.110 Uiso 1 1 calc R U
C4 C 0.5297(7) 0.6825(5) -0.09107(17) 0.0950(14) Uani 1 1 d . .
H4 H 0.4953 0.7132 -0.1246 0.114 Uiso 1 1 calc R U
C5 C 0.4870(5) 0.5466(5) -0.07298(15) 0.0776(11) Uani 1 1 d . .
H5 H 0.4244 0.4850 -0.0937 0.093 Uiso 1 1 calc R U
C6 C 0.5398(4) 0.5019(4) -0.02231(13) 0.0592(9) Uani 1 1 d . .
C7 C 0.5220(4) 0.3714(4) 0.00887(13) 0.0565(8) Uani 1 1 d . .
C8 C 0.6004(4) 0.3937(4) 0.05586(12) 0.0511(8) Uani 1 1 d . .
C9 C 0.4417(5) 0.2283(4) -0.00100(16) 0.0758(11) Uani 1 1 d . .
H9A H 0.3311 0.2392 0.0072 0.091 Uiso 1 1 calc R U
H9B H 0.4504 0.2042 -0.0387 0.091 Uiso 1 1 calc R U
C10 C 0.5036(6) 0.1084(5) 0.02977(14) 0.0883(13) Uani 1 1 d . .
H10A H 0.5927 0.0673 0.0108 0.106 Uiso 1 1 calc R U
H10B H 0.4242 0.0322 0.0321 0.106 Uiso 1 1 calc R U
C11 C 0.6121(4) 0.2832(4) 0.09679(13) 0.0517(8) Uani 1 1 d . .
C12 C 0.6639(4) 0.2753(4) 0.14950(13) 0.0512(8) Uani 1 1 d . .
C13 C 0.7282(4) 0.4014(4) 0.17901(16) 0.0607(9) Uani 1 1 d . .
C14 C 0.7949(5) 0.4917(5) 0.26433(17) 0.0907(14) Uani 1 1 d . .
H14A H 0.8870 0.5361 0.2493 0.136 Uiso 1 1 calc R U
H14B H 0.8185 0.4550 0.2994 0.136 Uiso 1 1 calc R U
H14C H 0.7128 0.5638 0.2667 0.136 Uiso 1 1 calc R U
C15 C 0.6075(4) 0.0979(4) 0.26804(14) 0.0650(10) Uani 1 1 d . .
H15 H 0.5333 0.1729 0.2688 0.078 Uiso 1 1 calc R U
C16 C 0.6479(5) 0.0265(5) 0.31527(15) 0.0729(11) Uani 1 1 d . .
H16 H 0.5993 0.0541 0.3470 0.088 Uiso 1 1 calc R U
C17 C 0.7579(5) -0.0839(4) 0.31611(16) 0.0731(11) Uani 1 1 d . .
C18 C 0.8044(6) -0.1634(5) 0.36652(17) 0.1057(16) Uani 1 1 d . .
H18A H 0.7745 -0.2651 0.3639 0.158 Uiso 1 1 calc R U
H18B H 0.7523 -0.1192 0.3966 0.158 Uiso 1 1 calc R U
H18C H 0.9159 -0.1565 0.3713 0.158 Uiso 1 1 calc R U
C19 C 0.8265(5) -0.1232(5) 0.26839(18) 0.0836(12) Uani 1 1 d . .
H19 H 0.9016 -0.1976 0.2680 0.100 Uiso 1 1 calc R U
C20 C 0.7860(5) -0.0542(4) 0.22094(17) 0.0772(12) Uani 1 1 d . .
H20 H 0.8331 -0.0843 0.1892 0.093 Uiso 1 1 calc R U
C21 C 0.6768(4) 0.0586(4) 0.21978(14) 0.0589(9) Uani 1 1 d . .
C22 C 0.6360(4) 0.1278(4) 0.16791(13) 0.0568(9) Uani 1 1 d . .
C23 C 0.5690(4) 0.0524(4) 0.12634(14) 0.0627(9) Uani 1 1 d . .
C24 C 0.5161(6) -0.1046(4) 0.12345(16) 0.0928(14) Uani 1 1 d . .
H24A H 0.5158 -0.1464 0.1587 0.139 Uiso 1 1 calc R U
H24B H 0.5864 -0.1593 0.1010 0.139 Uiso 1 1 calc R U
H24C H 0.4121 -0.1086 0.1088 0.139 Uiso 1 1 calc R U
N1 N 0.6697(4) 0.5306(3) 0.05520(12) 0.0618(8) Uani 1 1 d . .
H1 H 0.7259 0.5674 0.0804 0.074 Uiso 1 1 calc R U
N2 N 0.5531(3) 0.1468(3) 0.08345(10) 0.0590(8) Uani 1 1 d . .
O1 O 0.7641(3) 0.5192(3) 0.15982(11) 0.0791(8) Uani 1 1 d . .
O2 O 0.7446(3) 0.3724(3) 0.23094(10) 0.0765(8) Uani 1 1 d . .

loop_
_atom_site_aniso_label
_atom_site_aniso_U_11
_atom_site_aniso_U_22
_atom_site_aniso_U_33
_atom_site_aniso_U_23
_atom_site_aniso_U_13
_atom_site_aniso_U_12
C1 0.067(2) 0.053(2) 0.057(2) -0.0127(19) 0.0044(18) 0.0063(19)
C2 0.107(3) 0.059(2) 0.063(3) -0.005(2) -0.001(2) -0.001(2)
C3 0.137(4) 0.064(2) 0.073(3) 0.004(2) 0.014(3) 0.001(3)
C4 0.147(4) 0.082(3) 0.057(2) -0.001(2) -0.007(3) 0.013(3)
C5 0.095(3) 0.077(3) 0.062(2) -0.008(2) -0.008(2) 0.007(2)
C6 0.062(2) 0.062(2) 0.054(2) -0.0085(18) 0.0024(17) 0.0117(19)
C7 0.0501(18) 0.058(2) 0.061(2) -0.0116(18) -0.0005(17) 0.0020(18)
C8 0.0505(18) 0.052(2) 0.0509(19) -0.0102(16) 0.0025(16) -0.0006(16)
C9 0.074(2) 0.083(3) 0.071(2) -0.014(2) -0.012(2) -0.018(2)
C10 0.133(4) 0.067(2) 0.065(2) -0.010(2) -0.014(3) -0.028(3)
C11 0.053(2) 0.0454(18) 0.057(2) -0.0113(17) 0.0028(17) -0.0030(16)
C12 0.0525(19) 0.0463(18) 0.055(2) -0.0106(16) -0.0026(16) -0.0040(16)
C13 0.057(2) 0.056(2) 0.069(3) -0.009(2) -0.0072(18) -0.0021(19)
C14 0.107(3) 0.083(3) 0.083(3) -0.028(2) -0.031(3) -0.008(3)
C15 0.067(2) 0.067(2) 0.061(2) -0.013(2) 0.0070(19) -0.005(2)
C16 0.078(3) 0.078(3) 0.063(3) -0.011(2) 0.004(2) -0.012(2)
C17 0.088(3) 0.065(3) 0.067(3) 0.004(2) -0.001(2) -0.022(2)
C18 0.131(4) 0.099(3) 0.088(3) 0.027(3) -0.018(3) -0.022(3)
C19 0.095(3) 0.062(2) 0.094(3) 0.015(2) 0.014(3) 0.007(2)
C20 0.093(3) 0.064(3) 0.074(3) 0.000(2) 0.019(2) 0.009(2)
C21 0.067(2) 0.049(2) 0.061(2) -0.0030(17) 0.0069(18) -0.0087(19)
C22 0.064(2) 0.053(2) 0.054(2) -0.0094(17) 0.0074(16) -0.0071(19)
C23 0.080(2) 0.051(2) 0.058(2) -0.0103(18) 0.0144(19) -0.0179(19)
C24 0.143(4) 0.064(2) 0.072(2) -0.012(2) 0.013(3) -0.035(3)
N1 0.0760(18) 0.0499(17) 0.0596(18) -0.0084(15) -0.0089(15) -0.0047(16)
N2 0.0711(18) 0.0550(17) 0.0509(17) -0.0131(14) 0.0030(14) -0.0141(15)
O1 0.105(2) 0.0575(16) 0.0747(17) 0.0006(14) -0.0221(15) -0.0249(15)
O2 0.1040(19) 0.0624(16) 0.0631(16) -0.0082(13) -0.0258(14) -0.0137(15)

loop_
_atom_type_symbol
_atom_type_description
_atom_type_scat_dispersion_real
_atom_type_scat_dispersion_imag
_atom_type_scat_source
C C 0.0033 0.0016 'International Tables Vol C Tables 4.2.6.8 and 6.1.1.4'
H H 0.0000 0.0000 'International Tables Vol C Tables 4.2.6.8 and 6.1.1.4'
N N 0.0061 0.0033 'International Tables Vol C Tables 4.2.6.8 and 6.1.1.4'
O O 0.0106 0.0060 'International Tables Vol C Tables 4.2.6.8 and 6.1.1.4'

loop_
_geom_angle_atom_site_label_1
_geom_angle_atom_site_label_2
_geom_angle_atom_site_label_3
_geom_angle
N1 C1 C2 130.0(3)
N1 C1 C6 107.7(3)
C2 C1 C6 122.2(3)
C3 C2 C1 117.0(4)
C3 C2 H2 121.5
C1 C2 H2 121.5
C2 C3 C4 121.5(4)
C2 C3 H3 119.2
C4 C3 H3 119.2
C5 C4 C3 122.0(4)
C5 C4 H4 119.0
C3 C4 H4 119.0
C4 C5 C6 118.3(4)
C4 C5 H5 120.8
C6 C5 H5 120.8
C5 C6 C1 118.9(3)
C5 C6 C7 134.3(3)
C1 C6 C7 106.8(3)
C8 C7 C6 107.1(3)
C8 C7 C9 119.8(3)
C6 C7 C9 133.1(3)
C7 C8 N1 109.5(3)
C7 C8 C11 122.9(3)
N1 C8 C11 127.5(3)
C10 C9 C7 113.8(3)
C10 C9 H9A 108.8
C7 C9 H9A 108.8
C10 C9 H9B 108.8
C7 C9 H9B 108.8
H9A C9 H9B 107.7
C9 C10 N2 115.0(3)
C9 C10 H10A 108.5
N2 C10 H10A 108.5
C9 C10 H10B 108.5
N2 C10 H10B 108.5
H10A C10 H10B 107.5
N2 C11 C12 107.4(3)
N2 C11 C8 115.5(3)
C12 C11 C8 137.1(3)
C11 C12 C22 107.4(3)
C11 C12 C13 123.6(3)
C22 C12 C13 128.9(3)
O1 C13 O2 122.3(3)
O1 C13 C12 125.7(3)
O2 C13 C12 112.0(3)
O2 C14 H14A 109.5
O2 C14 H14B 109.5
H14A C14 H14B 109.5
O2 C14 H14C 109.5
H14A C14 H14C 109.5
H14B C14 H14C 109.5
C21 C15 C16 120.8(4)
C21 C15 H15 119.6
C16 C15 H15 119.6
C17 C16 C15 121.5(4)
C17 C16 H16 119.2
C15 C16 H16 119.2
C16 C17 C19 117.8(4)
C16 C17 C18 122.8(4)
C19 C17 C18 119.4(4)
C17 C18 H18A 109.5
C17 C18 H18B 109.5
H18A C18 H18B 109.5
C17 C18 H18C 109.5
H18A C18 H18C 109.5
H18B C18 H18C 109.5
C17 C19 C20 121.3(4)
C17 C19 H19 119.4
C20 C19 H19 119.4
C21 C20 C19 121.4(4)
C21 C20 H20 119.3
C19 C20 H20 119.3
C20 C21 C15 117.2(3)
C20 C21 C22 119.3(3)
C15 C21 C22 123.4(3)
C23 C22 C12 107.0(3)
C23 C22 C21 123.4(3)
C12 C22 C21 129.5(3)
C22 C23 N2 108.7(3)
C22 C23 C24 129.7(4)
N2 C23 C24 121.6(3)
C23 C24 H24A 109.5
C23 C24 H24B 109.5
H24A C24 H24B 109.5
C23 C24 H24C 109.5
H24A C24 H24C 109.5
H24B C24 H24C 109.5
C1 N1 C8 108.9(3)
C1 N1 H1 125.6
C8 N1 H1 125.6
C11 N2 C23 109.5(3)
C11 N2 C10 123.1(3)
C23 N2 C10 126.8(3)
C13 O2 C14 116.8(3)

loop_
_geom_bond_atom_site_label_1
_geom_bond_atom_site_label_2
_geom_bond_distance
C1 N1 1.372(4)
C1 C2 1.389(5)
C1 C6 1.410(5)
C2 C3 1.377(5)
C2 H2 0.9300
C3 C4 1.388(6)
C3 H3 0.9300
C4 C5 1.364(6)
C4 H4 0.9300
C5 C6 1.405(5)
C5 H5 0.9300
C6 C7 1.427(5)
C7 C8 1.367(4)
C7 C9 1.489(5)
C8 N1 1.376(4)
C8 C11 1.436(4)
C9 C10 1.433(6)
C9 H9A 0.9700
C9 H9B 0.9700
C10 N2 1.449(4)
C10 H10A 0.9700
C10 H10B 0.9700
C11 N2 1.378(4)
C11 C12 1.392(5)
C12 C22 1.436(5)
C12 C13 1.468(5)
C13 O1 1.212(4)
C13 O2 1.332(4)
C14 O2 1.433(4)
C14 H14A 0.9600
C14 H14B 0.9600
C14 H14C 0.9600
C15 C21 1.390(5)
C15 C16 1.391(5)
C15 H15 0.9300
C16 C17 1.372(6)
C16 H16 0.9300
C17 C19 1.376(6)
C17 C18 1.505(6)
C18 H18A 0.9600
C18 H18B 0.9600
C18 H18C 0.9600
C19 C20 1.385(6)
C19 H19 0.9300
C20 C21 1.384(5)
C20 H20 0.9300
C21 C22 1.483(5)
C22 C23 1.369(4)
C23 N2 1.379(4)
C23 C24 1.496(5)
C24 H24A 0.9600
C24 H24B 0.9600
C24 H24C 0.9600
N1 H1 0.8600

loop_
_geom_hbond_atom_site_label_D
_geom_hbond_atom_site_label_H
_geom_hbond_atom_site_label_A
_geom_hbond_distance_DH
_geom_hbond_distance_HA
_geom_hbond_distance_DA
_geom_hbond_angle_DHA
N1 H1 O1 0.86 2.06 2.739(4) 135.5
